data_1552588
loop_
_publ_author_name
'Liu, Mengting'
'Sun, Weiguang'
'Shen, Ling'
'Hao, Xincai'
'Al Anbari, Weaam Hasan'
'Lin, Shuang'
'Li, Huaqiang'
'Gao, Weixi'
'Wang, Jianping'
'Hu, Zhengxi'
'Zhang, Yonghui'

_publ_section_title
;
 Bipolaricins A-I, Ophiobolin-Type Tetracyclic Sesterterpenes from a
 Phytopathogenic <i>Bipolaris</i> sp. Fungus.
;
_journal_issue 10
_journal_name_full 'Journal of natural products'
_journal_page_first 2897
_journal_page_last 2906
_journal_paper_doi 10.1021/acs.jnatprod.9b00744
_journal_volume 82
_journal_year 2019
_chemical_absolute_configuration ad
_chemical_formula_moiety 'C25 H36 O5'
_chemical_formula_sum 'C25 H36 O5'
_chemical_formula_weight 416.54
_space_group_crystal_system orthorhombic
_space_group_IT_number 19
_space_group_name_Hall 'P 2ac 2ab'
_space_group_name_H-M_alt 'P 21 21 21'
_atom_sites_solution_hydrogens mixed
_atom_sites_solution_primary direct
_audit_creation_date 2019-05-06
_audit_creation_method
;
Olex2 1.2
(compiled 2018.05.29 svn.r3508 for OlexSys, GUI svn.r5506)
;
_cell_angle_alpha 90
_cell_angle_beta 90
_cell_angle_gamma 90
_cell_formula_units_Z 4
_cell_length_a 6.02890(10)
_cell_length_b 14.1660(2)
_cell_length_c 25.7023(2)
_cell_measurement_reflns_used 31656
_cell_measurement_temperature 100.01(10)
_cell_measurement_theta_max 73.8700
_cell_measurement_theta_min 3.4390
_cell_volume 2195.12(5)
_computing_cell_refinement 'CrysAlisPro 1.171.39.28b (Rigaku OD, 2015)'
_computing_data_collection 'CrysAlisPro 1.171.39.28b (Rigaku OD, 2015)'
_computing_data_reduction 'CrysAlisPro 1.171.39.28b (Rigaku OD, 2015)'
_computing_molecular_graphics 'Olex2 (Dolomanov et al., 2009)'
_computing_publication_material 'Olex2 (Dolomanov et al., 2009)'
_computing_structure_refinement 'XL (Sheldrick, 2008)'
_computing_structure_solution 'XS (Sheldrick, 2008)'
_diffrn_ambient_environment N~2~
_diffrn_ambient_temperature 100.01(10)
_diffrn_detector 'CCD plate'
_diffrn_measured_fraction_theta_full 1.000
_diffrn_measured_fraction_theta_max 0.995
_diffrn_measurement_details
;
List of Runs (angles in degrees, time in seconds):

  # Type    Start    End  Width  t~exp~   \w     \q     \k     \f   Frames
--------------------------------------------------------------------------
  1  \w    -34.00  22.00   0.50    0.50    --    0.00 -57.00  30.00  112
  2  \w     40.00  89.00   0.50    0.50    --    0.00  38.00 -90.00   98
  3  \w    -41.00  29.00   0.50    0.50    --    0.00 -77.00  90.00  140
  4  \w    -89.00 -50.00   0.50    0.50    --    0.00 -57.00  30.00   78
  5  \w     48.00  74.00   0.50    0.50    --    0.00  38.00 -60.00   52
  6  \w    -16.00  39.00   0.50    0.50    --    0.00  38.00  90.00  110
  7  \w    -17.00  21.00   0.50    0.50    --    0.00  38.00 -60.00   76
  8  \w    -17.00  67.00   0.50    0.50    --    0.00  19.00-180.00  168
  9  \w     54.00  88.00   0.50    0.50    --    0.00  38.00  90.00   68
 10  \w    -17.00  49.00   0.50    0.50    --    0.00  19.00  60.00  132
 11  \w    -17.00  33.00   0.50    0.50    --    0.00  38.00 -90.00  100
 12  \w     71.00 177.00   0.50    1.00    --   94.60  61.00-162.95  212
 13  \w     66.00  92.00   0.50    1.00    --   94.60  74.00-146.89   52
 14  \w     68.00 101.00   0.50    1.00    --   94.60  69.00 -51.62   66
 15  \w     67.00  92.00   0.50    1.00    --   94.60  73.00  46.44   50
 16  \w    154.00 180.00   0.50    1.00    --   94.60  64.00   5.68   52
 17  \w     66.00  91.00   0.50    1.00    --   94.60  74.00 114.45   50
 18  \w    123.00 149.00   0.50    1.00    --   94.60  57.00  31.43   52
 19  \w     67.00 103.00   0.50    1.00    --   94.60  72.00 132.75   72
 20  \w     70.00 140.00   0.50    1.00    --   94.60  64.00   5.68  140
 21  \w    125.00 179.00   0.50    1.00    --   94.60  73.00  95.17  108
 22  \w     71.00 103.00   0.50    1.00    --   94.60  59.00 -68.12   64
 23  \w     71.00 104.00   0.50    1.00    --   94.60  59.00 -78.04   66
 24  \w     73.00 100.00   0.50    1.00    --   94.60  55.00  44.09   54
 25  \w     69.00  94.00   0.50    1.00    --   94.60  69.00   7.07   50
 26  \w     68.00  94.00   0.50    1.00    --   94.60  70.00  83.01   52
 27  \w     71.00 184.00   0.50    1.00    --   94.60  62.00 -22.39  226
 28  \w      6.00 118.00   0.50    1.00    --   94.60 -61.00 120.00  224
 29  \w     35.00 126.00   0.50    1.00    --   94.60 -82.00 120.00  182
 30  \w     13.00  39.00   0.50    1.00    --   94.60 -82.00   0.00   52
 31  \w     67.00 119.00   0.50    1.00    --   94.60  73.00  95.17  104
 32  \w     66.00 102.00   0.50    1.00    --   94.60  74.00 144.36   72
 33  \w     72.00 178.00   0.50    1.00    --   94.60  58.00  53.38  212
 34  \w     71.00 109.00   0.50    1.00    --   94.60  61.00-150.00   76
 35  \w     68.00  94.00   0.50    1.00    --   94.60  69.00 -21.57   52
 36  \w     71.00 138.00   0.50    1.00    --   94.60  61.00 -60.00  134
 37  \w     67.00  93.00   0.50    1.00    --   94.60  73.00 -63.34   52
 38  \w     14.00 118.00   0.50    1.00    --   94.60 -61.00   0.00  208
 39  \w     69.00  95.00   0.50    1.00    --   94.60  66.00-115.99   52
 40  \w     70.00 178.00   0.50    1.00    --   94.60  63.00  79.32  216
 41  \w     71.00 184.00   0.50    1.00    --   94.60  61.00-180.00  226
 42  \w     71.00 113.00   0.50    1.00    --   94.60  61.00 -30.00   84
 43  \w    121.00 165.00   0.50    1.00    --   94.60  61.00 -30.00   88
 44  \w     72.00 183.00   0.50    1.00    --   94.60  61.00 120.00  222
 45  \w     88.00 126.00   0.50    1.00    --   94.60 -82.00 -90.00   76
 46  \w     71.00  97.00   0.50    1.00    --   94.60  61.00   0.00   52
 47  \w     71.00 174.00   0.50    1.00    --   94.60  61.00-120.00  206
 48  \w     45.00 113.00   0.50    1.00    --   94.60 -82.00   0.00  136
 49  \w    119.00 145.00   0.50    1.00    --   94.60  69.00 -51.62   52
 50  \w    132.00 157.00   0.50    1.00    --   94.60  74.00-146.89   50
 51  \w     72.00  98.00   0.50    1.00    --   94.60  62.00 169.11   52
 52  \w     72.00 114.00   0.50    1.00    --   94.60  57.00  31.43   84
 53  \w     42.00 115.00   0.50    1.00    --   94.60 -61.00-150.00  146
 54  \w     16.00  97.00   0.50    1.00    --   94.60 -82.00-120.00  162
 55  \w     70.00 142.00   0.50    1.00    --   94.60  63.00 -99.37  144
;
_diffrn_measurement_device 'four-circle diffractometer'
_diffrn_measurement_device_type 'XtaLAB AFC12 (RINC): Kappa single'
_diffrn_measurement_method '\w scans'
_diffrn_orient_matrix_type 'CrysAlisPro convention (1999,Acta A55,543-557)'
_diffrn_orient_matrix_UB_11 0.0467745000
_diffrn_orient_matrix_UB_12 0.0827444000
_diffrn_orient_matrix_UB_13 -0.0373226000
_diffrn_orient_matrix_UB_21 0.0282166000
_diffrn_orient_matrix_UB_22 0.0667689000
_diffrn_orient_matrix_UB_23 0.0468804000
_diffrn_orient_matrix_UB_31 0.2495257000
_diffrn_orient_matrix_UB_32 -0.0229760000
_diffrn_orient_matrix_UB_33 0.0017081000
_diffrn_radiation_monochromator graphite
_diffrn_radiation_probe x-ray
_diffrn_radiation_type CuK\a
_diffrn_radiation_wavelength 1.54184
_diffrn_reflns_av_R_equivalents 0.0963
_diffrn_reflns_av_unetI/netI 0.0292
_diffrn_reflns_Laue_measured_fraction_full 1.000
_diffrn_reflns_Laue_measured_fraction_max 0.995
_diffrn_reflns_limit_h_max 7
_diffrn_reflns_limit_h_min -7
_diffrn_reflns_limit_k_max 17
_diffrn_reflns_limit_k_min -17
_diffrn_reflns_limit_l_max 31
_diffrn_reflns_limit_l_min -31
_diffrn_reflns_number 49996
_diffrn_reflns_point_group_measured_fraction_full 1.000
_diffrn_reflns_point_group_measured_fraction_max 0.992
_diffrn_reflns_theta_full 67.684
_diffrn_reflns_theta_max 74.128
_diffrn_reflns_theta_min 3.439
_diffrn_source 'fine-focus sealed X-ray tube'
_diffrn_source_type 'Enhance (Cu) X-ray Source'
_exptl_absorpt_coefficient_mu 0.691
_exptl_absorpt_correction_T_max 1.00000
_exptl_absorpt_correction_T_min 0.67649
_exptl_absorpt_correction_type multi-scan
_exptl_absorpt_process_details
;
CrysAlisPro 1.171.39.28b (Rigaku Oxford Diffraction, 2015)
Empirical absorption correction using spherical harmonics,
 implemented in SCALE3 ABSPACK scaling algorithm.
;
_exptl_crystal_colour colorless
_exptl_crystal_density_diffrn 1.260
_exptl_crystal_description block
_exptl_crystal_F_000 904
_exptl_crystal_size_max 0.3
_exptl_crystal_size_mid 0.2
_exptl_crystal_size_min 0.1
_refine_diff_density_max 0.371
_refine_diff_density_min -0.194
_refine_diff_density_rms 0.059
_refine_ls_abs_structure_details
;
 Flack x determined using 1792 quotients [(I+)-(I-)]/[(I+)+(I-)]
 (Parsons, Flack and Wagner, Acta Cryst. B69 (2013) 249-259).
;
_refine_ls_abs_structure_Flack 0.12(7)
_refine_ls_extinction_method none
_refine_ls_goodness_of_fit_ref 1.047
_refine_ls_hydrogen_treatment mixed
_refine_ls_matrix_type full
_refine_ls_number_parameters 304
_refine_ls_number_reflns 4440
_refine_ls_number_restraints 5
_refine_ls_restrained_S_all 1.048
_refine_ls_R_factor_all 0.0460
_refine_ls_R_factor_gt 0.0454
_refine_ls_shift/su_max 0.000
_refine_ls_shift/su_mean 0.000
_refine_ls_structure_factor_coef Fsqd
_refine_ls_weighting_details 'w=1/[\s^2^(Fo^2^)+(0.0796P)^2^+0.5961P] where P=(Fo^2^+2Fc^2^)/3'
_refine_ls_weighting_scheme calc
_refine_ls_wR_factor_gt 0.1195
_refine_ls_wR_factor_ref 0.1200
_reflns_Friedel_coverage 0.721
_reflns_Friedel_fraction_full 1.000
_reflns_Friedel_fraction_max 0.988
_reflns_number_gt 4336
_reflns_number_total 4440
_reflns_threshold_expression 'I > 2\s(I)'
_cod_data_source_file np9b00744_si_002.cif
_cod_data_source_block 20180830-lmt3-28-5
_cod_database_code 1552588
_shelx_shelxl_version_number 2014/7
_shelx_space_group_comment
;
The symmetry employed for this shelxl refinement is uniquely defined
by the following loop, which should always be used as a source of
symmetry information in preference to the above space-group names.
They are only intended as comments.
;
_shelx_estimated_absorpt_t_max 0.934
_shelx_estimated_absorpt_t_min 0.820
_reflns_odcompleteness_completeness 99.96
_reflns_odcompleteness_iscentric 1
_reflns_odcompleteness_theta 66.97
_olex2_refinement_description
;
1. Fixed Uiso
 At 1.2 times of:
  All C(H) groups, All C(H,H) groups
 At 1.5 times of:
  All C(H,H,H) groups, All O(H) groups, All O(H,H,H) groups
2. Restrained distances
 H3B-O3 = H3A-O3
 0.8 with sigma of 0.01
 H1BB-O1
 0.8 with sigma of 0.01
 C19-C25 \\sim C19-C25'
 with sigma of 0.01
 C25-O5 \\sim C25'-O5'
 with sigma of 0.01
3. Others
 Sof(H3B)=Sof(C25')=Sof(H25C)=Sof(H25D)=Sof(O5')=Sof(H5')=Sof(H1BB)=1-FVAR(1)
 Sof(H1AA)=Sof(C25)=Sof(H25A)=Sof(H25B)=Sof(O5)=Sof(H5)=Sof(H3A)=FVAR(1)
4.a Ternary CH refined with riding coordinates:
 C2(H2), C8(H8), C10(H10), C15(H15), C17(H17)
4.b Secondary CH2 refined with riding coordinates:
 C1(H1A,H1B), C9(H9A,H9B), C12(H12A,H12B), C13(H13A,H13B), C16(H16A,H16B),
 C21(H21A,H21B), C25(H25A,H25B), C25'(H25C,H25D)
4.c Aromatic/amide H refined with riding coordinates:
 C4(H4), C18(H18)
4.d Tetrahedral OH refined with riding coordinates:
 O5(H5), O5'(H5')
4.e Idealised Me refined as rotating group:
 C20(H20A,H20B,H20C), C22(H22A,H22B,H22C), C23(H23A,H23B,H23C), C24(H24A,H24B,
 H24C)
4.f Idealised tetrahedral OH refined as rotating group:
 O1(H1AA)
;
_olex2_submission_special_instructions 'No special instructions were received'
_oxdiff_exptl_absorpt_empirical_details
;
Empirical correction (ABSPACK) includes:
- Absorption correction using spherical harmonics
- Frame scaling
;
_oxdiff_exptl_absorpt_empirical_full_max 1.673
_oxdiff_exptl_absorpt_empirical_full_min 0.377

loop_
_space_group_symop_operation_xyz
'x, y, z'
'-x+1/2, -y, z+1/2'
'x+1/2, -y+1/2, -z'
'-x, y+1/2, -z+1/2'

loop_
_atom_site_label
_atom_site_type_symbol
_atom_site_fract_x
_atom_site_fract_y
_atom_site_fract_z
_atom_site_U_iso_or_equiv
_atom_site_adp_type
_atom_site_occupancy
_atom_site_site_symmetry_order
_atom_site_calc_flag
_atom_site_refinement_flags_posn
_atom_site_refinement_flags_occupancy
_atom_site_disorder_assembly
_atom_site_disorder_group
C1 C 0.2936(4) 0.31619(15) 0.16538(8) 0.0225(4) Uani 1 1 d . . . .
H1A H 0.2105 0.2708 0.1873 0.027 Uiso 1 1 calc R . . .
H1B H 0.4476 0.3177 0.1787 0.027 Uiso 1 1 calc R . . .
C2 C 0.3011(4) 0.27556(15) 0.10932(8) 0.0236(5) Uani 1 1 d . . . .
H2 H 0.1491 0.2775 0.0938 0.028 Uiso 1 1 calc R . . .
C3 C 0.3811(4) 0.17422(17) 0.11166(10) 0.0289(5) Uani 1 1 d . . . .
C4 C 0.5756(5) 0.16288(18) 0.08755(10) 0.0331(6) Uani 1 1 d . . . .
H4 H 0.6541 0.1048 0.0856 0.040 Uiso 1 1 calc R . . .
C5 C 0.6517(4) 0.25144(18) 0.06459(9) 0.0292(5) Uani 1 1 d . . . .
C6 C 0.4660(4) 0.32058(17) 0.07185(9) 0.0246(5) Uani 1 1 d . . . .
C7 C 0.4337(4) 0.39963(16) 0.04383(8) 0.0251(5) Uani 1 1 d . . . .
C8 C 0.2262(4) 0.45673(16) 0.05252(8) 0.0235(5) Uani 1 1 d . . . .
H8 H 0.1061 0.4123 0.0635 0.028 Uiso 1 1 calc R . . .
C9 C 0.2533(4) 0.53105(15) 0.09579(8) 0.0214(4) Uani 1 1 d . . . .
H9A H 0.3573 0.5803 0.0835 0.026 Uiso 1 1 calc R . . .
H9B H 0.1079 0.5617 0.1018 0.026 Uiso 1 1 calc R . . .
C10 C 0.3380(4) 0.49262(14) 0.14747(8) 0.0190(4) Uani 1 1 d . . . .
H10 H 0.4824 0.4612 0.1393 0.023 Uiso 1 1 calc R . . .
C11 C 0.1918(4) 0.41474(14) 0.17443(8) 0.0202(4) Uani 1 1 d . . . .
C12 C 0.2123(4) 0.43839(16) 0.23355(8) 0.0246(5) Uani 1 1 d . . . .
H12A H 0.0758 0.4697 0.2462 0.030 Uiso 1 1 calc R . . .
H12B H 0.2362 0.3801 0.2541 0.030 Uiso 1 1 calc R . . .
C13 C 0.4097(4) 0.50388(16) 0.23860(8) 0.0245(5) Uani 1 1 d . . . .
H13A H 0.5506 0.4680 0.2385 0.029 Uiso 1 1 calc R . . .
H13B H 0.4007 0.5416 0.2710 0.029 Uiso 1 1 calc R . . .
C14 C 0.3919(4) 0.56710(15) 0.19042(8) 0.0210(4) Uani 1 1 d . . . .
C15 C 0.2259(4) 0.65021(15) 0.19383(9) 0.0249(5) Uani 1 1 d . . . .
H15 H 0.0783 0.6304 0.1798 0.030 Uiso 1 1 calc R . . .
C16 C 0.3324(4) 0.72324(15) 0.15733(9) 0.0274(5) Uani 1 1 d . . . .
H16A H 0.2840 0.7132 0.1209 0.033 Uiso 1 1 calc R . . .
H16B H 0.2932 0.7883 0.1680 0.033 Uiso 1 1 calc R . . .
C17 C 0.5829(4) 0.70599(15) 0.16298(9) 0.0248(5) Uani 1 1 d . . . .
H17 H 0.6445 0.7503 0.1896 0.030 Uiso 1 1 calc R . . .
C18 C 0.7153(4) 0.71471(17) 0.11350(9) 0.0284(5) Uani 1 1 d . . . .
H18 H 0.7324 0.6585 0.0938 0.034 Uiso 1 1 calc R . . .
C19 C 0.8105(4) 0.79121(17) 0.09416(10) 0.0313(5) Uani 1 1 d D . . .
C20 C 0.2495(5) 0.10004(17) 0.13880(11) 0.0357(6) Uani 1 1 d . . . .
H20A H 0.3087 0.0376 0.1299 0.053 Uiso 1 1 calc GR . . .
H20B H 0.0941 0.1040 0.1278 0.053 Uiso 1 1 calc GR . . .
H20C H 0.2591 0.1097 0.1765 0.053 Uiso 1 1 calc GR . . .
C21 C 0.5923(4) 0.43348(19) 0.00218(9) 0.0299(5) Uani 1 1 d . . . .
H21A H 0.7065 0.3845 -0.0040 0.036 Uiso 1 1 calc R . . .
H21B H 0.5099 0.4430 -0.0307 0.036 Uiso 1 1 calc R . . .
C22 C -0.0551(4) 0.41569(15) 0.16022(9) 0.0233(4) Uani 1 1 d . . . .
H22A H -0.0733 0.3959 0.1239 0.035 Uiso 1 1 calc GR . . .
H22B H -0.1141 0.4797 0.1646 0.035 Uiso 1 1 calc GR . . .
H22C H -0.1357 0.3722 0.1830 0.035 Uiso 1 1 calc GR . . .
C23 C 0.1987(5) 0.69124(18) 0.24858(10) 0.0347(6) Uani 1 1 d . . . .
H23A H 0.3445 0.7088 0.2624 0.052 Uiso 1 1 calc GR . . .
H23B H 0.1306 0.6439 0.2713 0.052 Uiso 1 1 calc GR . . .
H23C H 0.1036 0.7473 0.2471 0.052 Uiso 1 1 calc GR . . .
C24 C 0.8014(8) 0.8872(2) 0.11802(11) 0.0559(10) Uani 1 1 d . . . .
H24A H 0.7163 0.8845 0.1505 0.084 Uiso 1 1 calc GR . . .
H24B H 0.7294 0.9311 0.0938 0.084 Uiso 1 1 calc GR . . .
H24C H 0.9523 0.9091 0.1254 0.084 Uiso 1 1 calc GR . . .
O1 O 0.6987(3) 0.52044(13) 0.01687(7) 0.0335(4) Uani 1 1 d D . . .
H1AA H 0.6180 0.5638 0.0106 0.050 Uiso 0.634(6) 1 calc GR P A 1
O2 O 0.8332(3) 0.26501(14) 0.04405(7) 0.0349(4) Uani 1 1 d . . . .
O3 O 0.1540(3) 0.50320(13) 0.00548(6) 0.0307(4) Uani 1 1 d D . . .
H3B H 0.231(14) 0.549(4) 0.003(4) 0.046 Uiso 0.366(6) 1 d DR P A 2
O4 O 0.6040(3) 0.61044(11) 0.18161(6) 0.0242(3) Uani 1 1 d . . . .
C25 C 0.9682(14) 0.7862(10) 0.0488(3) 0.045(3) Uani 0.634(6) 1 d D P A 1
H25A H 1.1154 0.8100 0.0597 0.054 Uiso 0.634(6) 1 calc R P A 1
H25B H 0.9858 0.7196 0.0380 0.054 Uiso 0.634(6) 1 calc R P A 1
O5 O 0.8913(5) 0.8395(2) 0.00666(11) 0.0363(9) Uani 0.634(6) 1 d D P A 1
H5 H 0.7712 0.8167 -0.0041 0.054 Uiso 0.634(6) 1 calc R P A 1
C25' C 0.908(2) 0.7836(11) 0.0393(4) 0.030(3) Uani 0.366(6) 1 d D P A 2
H25C H 0.8900 0.7179 0.0269 0.036 Uiso 0.366(6) 1 calc R P A 2
H25D H 0.8220 0.8250 0.0158 0.036 Uiso 0.366(6) 1 calc R P A 2
O5' O 1.1367(9) 0.8088(4) 0.0360(2) 0.0382(16) Uani 0.366(6) 1 d D P A 2
H5' H 1.1532 0.8650 0.0456 0.057 Uiso 0.366(6) 1 calc R P A 2
H3A H 0.023(3) 0.513(5) 0.001(3) 0.057 Uiso 0.634(6) 1 d DR P A 1
H1BB H 0.827(6) 0.505(8) 0.016(5) 0.057 Uiso 0.366(6) 1 d DR P A 2

loop_
_atom_site_aniso_label
_atom_site_aniso_U_11
_atom_site_aniso_U_22
_atom_site_aniso_U_33
_atom_site_aniso_U_23
_atom_site_aniso_U_13
_atom_site_aniso_U_12
C1 0.0235(10) 0.0235(10) 0.0207(10) 0.0010(8) -0.0007(8) -0.0007(8)
C2 0.0223(11) 0.0235(10) 0.0250(10) -0.0038(8) -0.0026(8) 0.0010(8)
C3 0.0296(12) 0.0242(11) 0.0328(12) -0.0072(9) -0.0110(10) 0.0025(9)
C4 0.0314(12) 0.0304(12) 0.0376(13) -0.0132(10) -0.0081(10) 0.0073(10)
C5 0.0249(11) 0.0368(12) 0.0260(11) -0.0152(9) -0.0065(9) 0.0032(10)
C6 0.0205(10) 0.0311(11) 0.0221(10) -0.0107(9) -0.0029(8) -0.0008(9)
C7 0.0254(11) 0.0311(11) 0.0189(10) -0.0078(8) -0.0003(8) -0.0048(10)
C8 0.0268(11) 0.0289(11) 0.0149(9) 0.0000(8) -0.0002(8) -0.0016(9)
C9 0.0246(10) 0.0228(9) 0.0167(9) -0.0001(8) -0.0012(8) 0.0012(8)
C10 0.0207(10) 0.0211(9) 0.0152(9) -0.0005(7) 0.0007(8) 0.0008(8)
C11 0.0222(10) 0.0234(10) 0.0151(9) 0.0000(7) 0.0014(8) -0.0001(8)
C12 0.0310(12) 0.0277(10) 0.0151(9) 0.0007(8) 0.0030(8) -0.0001(9)
C13 0.0300(12) 0.0289(11) 0.0146(9) -0.0008(8) -0.0021(8) 0.0012(9)
C14 0.0230(10) 0.0223(9) 0.0176(9) -0.0014(8) -0.0005(8) -0.0006(8)
C15 0.0260(11) 0.0255(10) 0.0231(10) -0.0060(8) 0.0005(9) 0.0014(9)
C16 0.0318(12) 0.0207(10) 0.0295(11) -0.0019(8) -0.0026(9) 0.0035(9)
C17 0.0302(11) 0.0200(10) 0.0243(10) -0.0010(8) -0.0011(9) -0.0023(9)
C18 0.0300(12) 0.0259(11) 0.0294(11) 0.0012(9) 0.0011(9) 0.0023(9)
C19 0.0353(13) 0.0295(11) 0.0291(11) 0.0072(9) -0.0025(10) 0.0004(10)
C20 0.0380(13) 0.0242(11) 0.0449(14) -0.0017(10) -0.0066(12) 0.0008(10)
C21 0.0262(11) 0.0398(13) 0.0239(11) -0.0047(10) 0.0036(9) -0.0022(10)
C22 0.0228(10) 0.0247(10) 0.0225(10) -0.0006(8) 0.0030(8) -0.0015(8)
C23 0.0418(14) 0.0327(12) 0.0298(12) -0.0100(10) 0.0057(11) 0.0050(11)
C24 0.107(3) 0.0323(14) 0.0286(13) 0.0038(11) 0.0035(16) -0.0196(17)
O1 0.0304(9) 0.0352(9) 0.0348(9) 0.0023(7) 0.0041(7) -0.0002(7)
O2 0.0235(8) 0.0482(10) 0.0328(9) -0.0169(8) -0.0010(7) 0.0040(8)
O3 0.0347(10) 0.0406(10) 0.0167(7) 0.0004(7) -0.0061(7) 0.0040(8)
O4 0.0245(8) 0.0208(7) 0.0273(8) 0.0017(6) -0.0031(6) -0.0010(6)
C25 0.033(5) 0.050(4) 0.053(4) 0.023(3) 0.003(3) 0.004(3)
O5 0.0341(16) 0.0472(18) 0.0276(15) 0.0127(13) 0.0021(11) 0.0065(13)
C25' 0.025(6) 0.022(4) 0.042(6) 0.006(4) 0.014(5) 0.004(4)
O5' 0.037(3) 0.043(3) 0.035(3) 0.002(2) 0.004(2) -0.004(2)

loop_
_atom_type_symbol
_atom_type_description
_atom_type_scat_dispersion_real
_atom_type_scat_dispersion_imag
_atom_type_scat_source
C C 0.0181 0.0091 'International Tables Vol C Tables 4.2.6.8 and 6.1.1.4'
H H 0.0000 0.0000 'International Tables Vol C Tables 4.2.6.8 and 6.1.1.4'
O O 0.0492 0.0322 'International Tables Vol C Tables 4.2.6.8 and 6.1.1.4'

loop_
_geom_angle_atom_site_label_1
_geom_angle_atom_site_label_2
_geom_angle_atom_site_label_3
_geom_angle
H1A C1 H1B 107.0
C2 C1 H1A 107.5
C2 C1 H1B 107.5
C11 C1 H1A 107.5
C11 C1 H1B 107.5
C11 C1 C2 119.16(17)
C1 C2 H2 109.5
C3 C2 C1 108.89(18)
C3 C2 H2 109.5
C3 C2 C6 102.34(19)
C6 C2 C1 116.79(18)
C6 C2 H2 109.5
C4 C3 C2 112.0(2)
C4 C3 C20 126.9(2)
C20 C3 C2 121.1(2)
C3 C4 H4 124.5
C3 C4 C5 111.1(2)
C5 C4 H4 124.5
C4 C5 C6 106.0(2)
O2 C5 C4 126.0(2)
O2 C5 C6 128.0(2)
C5 C6 C2 107.0(2)
C7 C6 C2 126.3(2)
C7 C6 C5 125.8(2)
C6 C7 C8 119.2(2)
C6 C7 C21 123.4(2)
C8 C7 C21 117.3(2)
C7 C8 H8 107.7
C7 C8 C9 112.71(18)
C9 C8 H8 107.7
O3 C8 C7 111.78(18)
O3 C8 H8 107.7
O3 C8 C9 108.96(18)
C8 C9 H9A 108.5
C8 C9 H9B 108.5
H9A C9 H9B 107.5
C10 C9 C8 114.88(17)
C10 C9 H9A 108.5
C10 C9 H9B 108.5
C9 C10 H10 105.5
C9 C10 C11 116.55(17)
C9 C10 C14 116.40(17)
C11 C10 H10 105.5
C14 C10 H10 105.5
C14 C10 C11 106.21(16)
C1 C11 C10 110.22(17)
C1 C11 C12 108.04(17)
C12 C11 C10 103.54(16)
C22 C11 C1 110.99(18)
C22 C11 C10 115.66(17)
C22 C11 C12 107.86(18)
C11 C12 H12A 110.5
C11 C12 H12B 110.5
H12A C12 H12B 108.7
C13 C12 C11 106.07(17)
C13 C12 H12A 110.5
C13 C12 H12B 110.5
C12 C13 H13A 111.1
C12 C13 H13B 111.1
C12 C13 C14 103.51(17)
H13A C13 H13B 109.0
C14 C13 H13A 111.1
C14 C13 H13B 111.1
C13 C14 C10 101.01(16)
C13 C14 C15 116.37(18)
C15 C14 C10 114.80(18)
O4 C14 C10 111.26(16)
O4 C14 C13 108.35(17)
O4 C14 C15 105.05(17)
C14 C15 H15 110.0
C16 C15 C14 101.95(18)
C16 C15 H15 110.0
C23 C15 C14 114.20(19)
C23 C15 H15 110.0
C23 C15 C16 110.50(18)
C15 C16 H16A 110.9
C15 C16 H16B 110.9
H16A C16 H16B 108.9
C17 C16 C15 104.24(18)
C17 C16 H16A 110.9
C17 C16 H16B 110.9
C16 C17 H17 109.2
C18 C17 C16 115.3(2)
C18 C17 H17 109.2
O4 C17 C16 105.52(17)
O4 C17 H17 109.2
O4 C17 C18 108.09(18)
C17 C18 H18 116.1
C19 C18 C17 127.9(2)
C19 C18 H18 116.1
C18 C19 C24 125.2(2)
C18 C19 C25 121.7(6)
C18 C19 C25' 117.0(6)
C24 C19 C25 112.6(6)
C24 C19 C25' 117.2(6)
C3 C20 H20A 109.5
C3 C20 H20B 109.5
C3 C20 H20C 109.5
H20A C20 H20B 109.5
H20A C20 H20C 109.5
H20B C20 H20C 109.5
C7 C21 H21A 109.3
C7 C21 H21B 109.3
H21A C21 H21B 108.0
O1 C21 C7 111.55(18)
O1 C21 H21A 109.3
O1 C21 H21B 109.3
C11 C22 H22A 109.5
C11 C22 H22B 109.5
C11 C22 H22C 109.5
H22A C22 H22B 109.5
H22A C22 H22C 109.5
H22B C22 H22C 109.5
C15 C23 H23A 109.5
C15 C23 H23B 109.5
C15 C23 H23C 109.5
H23A C23 H23B 109.5
H23A C23 H23C 109.5
H23B C23 H23C 109.5
C19 C24 H24A 109.5
C19 C24 H24B 109.5
C19 C24 H24C 109.5
H24A C24 H24B 109.5
H24A C24 H24C 109.5
H24B C24 H24C 109.5
C21 O1 H1AA 109.5
C21 O1 H1BB 100(8)
C8 O3 H3B 106(8)
C8 O3 H3A 120(5)
C14 O4 C17 112.02(16)
C19 C25 H25A 109.3
C19 C25 H25B 109.3
H25A C25 H25B 108.0
O5 C25 C19 111.4(6)
O5 C25 H25A 109.3
O5 C25 H25B 109.3
C25 O5 H5 109.5
C19 C25' H25C 108.7
C19 C25' H25D 108.7
H25C C25' H25D 107.6
O5' C25' C19 114.1(9)
O5' C25' H25C 108.7
O5' C25' H25D 108.7
C25' O5' H5' 109.5

loop_
_geom_bond_atom_site_label_1
_geom_bond_atom_site_label_2
_geom_bond_distance
C1 H1A 0.9900
C1 H1B 0.9900
C1 C2 1.552(3)
C1 C11 1.542(3)
C2 H2 1.0000
C2 C3 1.516(3)
C2 C6 1.524(3)
C3 C4 1.336(4)
C3 C20 1.490(4)
C4 H4 0.9500
C4 C5 1.460(4)
C5 C6 1.499(3)
C5 O2 1.230(3)
C6 C7 1.345(3)
C7 C8 1.507(3)
C7 C21 1.513(3)
C8 H8 1.0000
C8 C9 1.540(3)
C8 O3 1.444(3)
C9 H9A 0.9900
C9 H9B 0.9900
C9 C10 1.524(3)
C10 H10 1.0000
C10 C11 1.573(3)
C10 C14 1.561(3)
C11 C12 1.561(3)
C11 C22 1.533(3)
C12 H12A 0.9900
C12 H12B 0.9900
C12 C13 1.515(3)
C13 H13A 0.9900
C13 H13B 0.9900
C13 C14 1.532(3)
C14 C15 1.548(3)
C14 O4 1.437(3)
C15 H15 1.0000
C15 C16 1.537(3)
C15 C23 1.531(3)
C16 H16A 0.9900
C16 H16B 0.9900
C16 C17 1.537(3)
C17 H17 1.0000
C17 C18 1.506(3)
C17 O4 1.442(3)
C18 H18 0.9500
C18 C19 1.323(3)
C19 C24 1.493(4)
C19 C25 1.505(7)
C19 C25' 1.531(9)
C20 H20A 0.9800
C20 H20B 0.9800
C20 H20C 0.9800
C21 H21A 0.9900
C21 H21B 0.9900
C21 O1 1.439(3)
C22 H22A 0.9800
C22 H22B 0.9800
C22 H22C 0.9800
C23 H23A 0.9800
C23 H23B 0.9800
C23 H23C 0.9800
C24 H24A 0.9800
C24 H24B 0.9800
C24 H24C 0.9800
O1 H1AA 0.8001
O1 H1BB 0.805(14)
O3 H3B 0.805(14)
O3 H3A 0.808(14)
C25 H25A 0.9900
C25 H25B 0.9900
C25 O5 1.400(9)
O5 H5 0.8400
C25' H25C 0.9900
C25' H25D 0.9900
C25' O5' 1.427(11)
O5' H5' 0.8400

loop_
_geom_hbond_atom_site_label_D
_geom_hbond_atom_site_label_H
_geom_hbond_atom_site_label_A
_geom_hbond_distance_DH
_geom_hbond_distance_HA
_geom_hbond_distance_DA
_geom_hbond_angle_DHA
_geom_hbond_site_symmetry_A
C9 H9A O5 0.99 2.59 3.315(3) 130.2 3_465
C21 H21A O2 0.99 2.23 2.994(3) 133.0 .
C25' H25C O5' 0.99 2.26 2.852(13) 117.5 3_465
O5' H5' O1 0.84 2.30 2.800(6) 118.5 3_565
O3 H3A O1 0.808(14) 2.00(3) 2.771(3) 159(7) 1_455
O1 H1BB O3 0.805(14) 1.99(4) 2.771(3) 163(11) 1_655

loop_
_geom_torsion_atom_site_label_1
_geom_torsion_atom_site_label_2
_geom_torsion_atom_site_label_3
_geom_torsion_atom_site_label_4
_geom_torsion
C1 C2 C3 C4 -115.6(2)
C1 C2 C3 C20 63.9(3)
C1 C2 C6 C5 106.9(2)
C1 C2 C6 C7 -83.4(3)
C1 C11 C12 C13 100.7(2)
C2 C1 C11 C10 -66.0(2)
C2 C1 C11 C12 -178.44(19)
C2 C1 C11 C22 63.5(2)
C2 C3 C4 C5 -1.6(3)
C2 C6 C7 C8 6.1(3)
C2 C6 C7 C21 -171.8(2)
C3 C2 C6 C5 -11.9(2)
C3 C2 C6 C7 157.8(2)
C3 C4 C5 C6 -6.3(3)
C3 C4 C5 O2 173.1(2)
C4 C5 C6 C2 11.5(2)
C4 C5 C6 C7 -158.3(2)
C5 C6 C7 C8 174.0(2)
C5 C6 C7 C21 -3.9(3)
C6 C2 C3 C4 8.6(3)
C6 C2 C3 C20 -171.9(2)
C6 C7 C8 C9 88.5(2)
C6 C7 C8 O3 -148.4(2)
C6 C7 C21 O1 -113.1(2)
C7 C8 C9 C10 -53.0(3)
C8 C7 C21 O1 69.0(3)
C8 C9 C10 C11 -59.7(2)
C8 C9 C10 C14 173.64(18)
C9 C10 C11 C1 101.7(2)
C9 C10 C11 C12 -142.91(18)
C9 C10 C11 C22 -25.2(3)
C9 C10 C14 C13 165.74(19)
C9 C10 C14 C15 39.7(3)
C9 C10 C14 O4 -79.4(2)
C10 C11 C12 C13 -16.2(2)
C10 C14 C15 C16 -91.5(2)
C10 C14 C15 C23 149.3(2)
C10 C14 O4 C17 106.50(19)
C11 C1 C2 C3 -173.01(19)
C11 C1 C2 C6 71.8(3)
C11 C10 C14 C13 34.1(2)
C11 C10 C14 C15 -91.9(2)
C11 C10 C14 O4 148.96(16)
C11 C12 C13 C14 38.5(2)
C12 C13 C14 C10 -44.3(2)
C12 C13 C14 C15 80.7(2)
C12 C13 C14 O4 -161.32(17)
C13 C14 C15 C16 150.84(19)
C13 C14 C15 C23 31.7(3)
C13 C14 O4 C17 -143.31(18)
C14 C10 C11 C1 -126.75(18)
C14 C10 C11 C12 -11.4(2)
C14 C10 C11 C22 106.4(2)
C14 C15 C16 C17 -32.2(2)
C15 C14 O4 C17 -18.3(2)
C15 C16 C17 C18 141.59(19)
C15 C16 C17 O4 22.4(2)
C16 C17 C18 C19 89.9(3)
C16 C17 O4 C14 -2.5(2)
C17 C18 C19 C24 -1.2(5)
C17 C18 C19 C25 170.0(4)
C17 C18 C19 C25' -171.7(7)
C18 C17 O4 C14 -126.42(19)
C18 C19 C25 O5 120.1(7)
C18 C19 C25' O5' -124.5(9)
C20 C3 C4 C5 178.9(2)
C21 C7 C8 C9 -93.5(2)
C21 C7 C8 O3 29.6(3)
C22 C11 C12 C13 -139.29(18)
C23 C15 C16 C17 89.5(2)
C24 C19 C25 O5 -67.7(8)
C24 C19 C25' O5' 64.2(13)
O2 C5 C6 C2 -167.9(2)
O2 C5 C6 C7 22.3(4)
O3 C8 C9 C10 -177.70(19)
O4 C14 C15 C16 31.0(2)
O4 C14 C15 C23 -88.1(2)
O4 C17 C18 C19 -152.4(2)
